data_4502006
loop_
_publ_author_name
'Wang, Chengliang'
'Dong, Huanli'
'Li, Hongxiang'
'Zhao, Huaping'
'Meng, Qing'
'Hu, Wenping'

_publ_section_title
;
 Dibenzothiophene Derivatives: From Herringbone to Lamellar Packing Motif
;
_journal_issue 9
_journal_name_full 'Crystal Growth &amp; Design'
_journal_page_first 4155
_journal_paper_doi 10.1021/cg100863q
_journal_volume 10
_journal_year 2010
_chemical_formula_moiety 'C28 H16 O2 S'
_chemical_formula_sum 'C28 H16 O2 S'
_chemical_formula_weight 416.47
_chemical_name_systematic
; 
 ? 
;
_space_group_IT_number 2
_symmetry_cell_setting triclinic
_symmetry_space_group_name_Hall '-P 1'
_symmetry_space_group_name_H-M 'P -1'
_atom_sites_solution_hydrogens geom
_atom_sites_solution_primary direct
_atom_sites_solution_secondary difmap
_audit_creation_method SHELXL-97
_cell_angle_alpha 100.63(3)
_cell_angle_beta 100.92(3)
_cell_angle_gamma 109.63(3)
_cell_formula_units_Z 2
_cell_length_a 10.031(2)
_cell_length_b 10.146(2)
_cell_length_c 11.316(2)
_cell_measurement_reflns_used 678
_cell_measurement_temperature 173(2)
_cell_measurement_theta_max 27.48
_cell_measurement_theta_min 2.17
_cell_volume 1026.1(5)
_computing_cell_refinement 'Rapid Auto(Rigaku 2001)'
_computing_data_collection 'Rapid Auto(Rigaku 2001)'
_computing_data_reduction 'Rapid Auto(Rigaku 2001)'
_computing_molecular_graphics 'XP in Siemens SHELXTL (Sheldrick, 1994)'
_computing_publication_material 'SHELX97 (Sheldrick, 1997)'
_computing_structure_refinement 'SHELXL-97 (Sheldrick, 1997)'
_computing_structure_solution 'SHELXS-97 (Sheldrick, 1990)'
_diffrn_ambient_temperature 173(2)
_diffrn_measured_fraction_theta_full 0.999
_diffrn_measured_fraction_theta_max 0.999
_diffrn_measurement_device_type 'Rigaku raxis Rapid IP Area Detector'
_diffrn_measurement_method '\w scans at fixed \c = 45\%'
_diffrn_radiation_monochromator graphite
_diffrn_radiation_source 'rotating anode'
_diffrn_radiation_type MoK\a
_diffrn_radiation_wavelength 0.71073
_diffrn_reflns_av_R_equivalents 0.0331
_diffrn_reflns_av_sigmaI/netI 0.0465
_diffrn_reflns_limit_h_max 11
_diffrn_reflns_limit_h_min -11
_diffrn_reflns_limit_k_max 12
_diffrn_reflns_limit_k_min -12
_diffrn_reflns_limit_l_max 13
_diffrn_reflns_limit_l_min -13
_diffrn_reflns_number 6603
_diffrn_reflns_theta_full 25.00
_diffrn_reflns_theta_max 25.00
_diffrn_reflns_theta_min 2.21
_exptl_absorpt_coefficient_mu 0.181
_exptl_absorpt_correction_T_max 0.9775
_exptl_absorpt_correction_T_min 0.9117
_exptl_absorpt_correction_type multi-scan
_exptl_absorpt_process_details 'ABSCOR by T.Higashi    8 March, 1995'
_exptl_crystal_colour colorless
_exptl_crystal_density_diffrn 1.348
_exptl_crystal_density_method 'not measured'
_exptl_crystal_description plate
_exptl_crystal_F_000 432
_exptl_crystal_size_max 0.52
_exptl_crystal_size_mid 0.50
_exptl_crystal_size_min 0.13
_refine_diff_density_max 0.392
_refine_diff_density_min -0.379
_refine_diff_density_rms 0.056
_refine_ls_extinction_method none
_refine_ls_goodness_of_fit_ref 1.160
_refine_ls_hydrogen_treatment constr
_refine_ls_matrix_type full
_refine_ls_number_parameters 280
_refine_ls_number_reflns 3597
_refine_ls_number_restraints 0
_refine_ls_restrained_S_all 1.160
_refine_ls_R_factor_all 0.0660
_refine_ls_R_factor_gt 0.0505
_refine_ls_shift/su_max 0.000
_refine_ls_shift/su_mean 0.000
_refine_ls_structure_factor_coef Fsqd
_refine_ls_weighting_details 'calc w=1/[\s^2^(Fo^2^)+(0.0477P)^2^+0.3073P] where P=(Fo^2^+2Fc^2^)/3'
_refine_ls_weighting_scheme calc
_refine_ls_wR_factor_gt 0.1084
_refine_ls_wR_factor_ref 0.1140
_reflns_number_gt 3055
_reflns_number_total 3597
_reflns_threshold_expression >2sigma(I)
_cod_data_source_file cg100863q_si_001.cif
_cod_data_source_block sx2599
_cod_original_cell_volume 1026.0(4)
_cod_original_sg_symbol_H-M P-1
_cod_database_code 4502006

loop_
_symmetry_equiv_pos_as_xyz
'x, y, z'
'-x, -y, -z'

loop_
_atom_site_label
_atom_site_type_symbol
_atom_site_fract_x
_atom_site_fract_y
_atom_site_fract_z
_atom_site_U_iso_or_equiv
_atom_site_adp_type
_atom_site_occupancy
_atom_site_symmetry_multiplicity
_atom_site_calc_flag
_atom_site_refinement_flags
S1 S 0.38154(6) 0.26709(6) 0.09927(5) 0.02474(17) Uani 1 1 d .
O1 O 0.49086(17) 0.31291(18) 0.21685(15) 0.0353(4) Uani 1 1 d .
O2 O 0.31354(18) 0.36547(17) 0.07084(16) 0.0361(4) Uani 1 1 d .
C1 C 1.0420(2) 0.4842(3) -0.2906(2) 0.0299(5) Uani 1 1 d .
H1B H 1.0706 0.4159 -0.2564 0.036 Uiso 1 1 calc R
C2 C 1.1368(2) 0.5797(2) -0.3383(2) 0.0304(5) Uani 1 1 d .
H2B H 1.2308 0.5770 -0.3367 0.036 Uiso 1 1 calc R
C3 C 1.0959(3) 0.6794(2) -0.3883(2) 0.0304(5) Uani 1 1 d .
H3A H 1.1611 0.7437 -0.4223 0.036 Uiso 1 1 calc R
C4 C 0.9601(3) 0.6855(3) -0.3887(2) 0.0309(5) Uani 1 1 d .
H4A H 0.9325 0.7549 -0.4219 0.037 Uiso 1 1 calc R
C5 C 0.8651(2) 0.5911(3) -0.3410(2) 0.0289(5) Uani 1 1 d .
H5A H 0.7722 0.5960 -0.3410 0.035 Uiso 1 1 calc R
C6 C 0.9041(2) 0.4883(2) -0.2927(2) 0.0265(5) Uani 1 1 d .
C7 C 0.8004(3) 0.3871(3) -0.2471(2) 0.0303(5) Uani 1 1 d .
C8 C 0.7093(2) 0.3069(3) -0.2135(2) 0.0298(5) Uani 1 1 d .
C9 C 0.5954(2) 0.2205(3) -0.1664(2) 0.0264(5) Uani 1 1 d .
C10 C 0.5582(2) 0.2890(2) -0.0661(2) 0.0262(5) Uani 1 1 d .
H10A H 0.6080 0.3903 -0.0276 0.031 Uiso 1 1 calc R
C11 C 0.4471(2) 0.2047(2) -0.0250(2) 0.0226(5) Uani 1 1 d .
C12 C 0.2496(2) 0.0926(2) 0.0801(2) 0.0209(5) Uani 1 1 d .
C13 C 0.1536(2) 0.0576(2) 0.1513(2) 0.0233(5) Uani 1 1 d .
H13A H 0.1522 0.1299 0.2172 0.028 Uiso 1 1 calc R
C14 C 0.0573(2) -0.0876(2) 0.1246(2) 0.0222(5) Uani 1 1 d .
C15 C 0.0611(2) -0.1901(2) 0.0259(2) 0.0239(5) Uani 1 1 d .
H15A H -0.0051 -0.2884 0.0070 0.029 Uiso 1 1 calc R
C16 C 0.1589(2) -0.1523(2) -0.0452(2) 0.0228(5) Uani 1 1 d .
H16A H 0.1596 -0.2238 -0.1121 0.027 Uiso 1 1 calc R
C17 C 0.2557(2) -0.0096(2) -0.0180(2) 0.0204(5) Uani 1 1 d .
C18 C 0.3703(2) 0.0559(2) -0.0783(2) 0.0210(5) Uani 1 1 d .
C19 C 0.4093(2) -0.0114(2) -0.1766(2) 0.0243(5) Uani 1 1 d .
H19A H 0.3604 -0.1130 -0.2140 0.029 Uiso 1 1 calc R
C20 C 0.5206(2) 0.0713(3) -0.2197(2) 0.0269(5) Uani 1 1 d .
H20A H 0.5467 0.0252 -0.2875 0.032 Uiso 1 1 calc R
C21 C -0.0426(2) -0.1257(2) 0.1999(2) 0.0233(5) Uani 1 1 d .
C22 C -0.1224(2) -0.1497(2) 0.2655(2) 0.0254(5) Uani 1 1 d .
C23 C -0.2164(2) -0.1773(2) 0.3463(2) 0.0239(5) Uani 1 1 d .
C24 C -0.2007(2) -0.0657(3) 0.4473(2) 0.0285(5) Uani 1 1 d .
H24A H -0.1279 0.0285 0.4618 0.034 Uiso 1 1 calc R
C25 C -0.2901(3) -0.0914(3) 0.5260(2) 0.0370(6) Uani 1 1 d .
H25A H -0.2793 -0.0146 0.5941 0.044 Uiso 1 1 calc R
C26 C -0.3954(3) -0.2284(3) 0.5064(2) 0.0404(7) Uani 1 1 d .
H26A H -0.4565 -0.2460 0.5612 0.049 Uiso 1 1 calc R
C27 C -0.4117(3) -0.3396(3) 0.4070(2) 0.0366(6) Uani 1 1 d .
H27A H -0.4838 -0.4339 0.3938 0.044 Uiso 1 1 calc R
C28 C -0.3239(2) -0.3148(3) 0.3267(2) 0.0285(5) Uani 1 1 d .
H28A H -0.3367 -0.3917 0.2579 0.034 Uiso 1 1 calc R

loop_
_atom_site_aniso_label
_atom_site_aniso_U_11
_atom_site_aniso_U_22
_atom_site_aniso_U_33
_atom_site_aniso_U_23
_atom_site_aniso_U_13
_atom_site_aniso_U_12
S1 0.0246(3) 0.0189(3) 0.0293(3) 0.0048(2) 0.0116(2) 0.0052(2)
O1 0.0302(9) 0.0312(9) 0.0293(10) -0.0019(7) 0.0057(8) -0.0003(7)
O2 0.0407(10) 0.0225(9) 0.0534(12) 0.0124(8) 0.0235(9) 0.0156(8)
C1 0.0299(12) 0.0258(12) 0.0354(14) 0.0085(10) 0.0096(11) 0.0120(10)
C2 0.0233(12) 0.0294(13) 0.0358(14) 0.0036(11) 0.0133(11) 0.0069(10)
C3 0.0326(13) 0.0245(12) 0.0270(13) 0.0052(10) 0.0125(11) 0.0009(10)
C4 0.0362(13) 0.0259(12) 0.0303(14) 0.0104(10) 0.0082(11) 0.0104(11)
C5 0.0254(12) 0.0321(13) 0.0321(14) 0.0085(11) 0.0123(10) 0.0122(11)
C6 0.0274(12) 0.0266(12) 0.0257(13) 0.0078(10) 0.0118(10) 0.0079(10)
C7 0.0290(13) 0.0325(13) 0.0352(14) 0.0116(11) 0.0129(11) 0.0153(11)
C8 0.0239(12) 0.0315(13) 0.0385(15) 0.0171(11) 0.0097(11) 0.0113(10)
C9 0.0206(11) 0.0344(13) 0.0330(14) 0.0181(11) 0.0125(10) 0.0138(10)
C10 0.0233(11) 0.0247(12) 0.0336(14) 0.0129(10) 0.0105(10) 0.0087(10)
C11 0.0228(11) 0.0228(12) 0.0253(12) 0.0089(9) 0.0075(10) 0.0108(9)
C12 0.0187(10) 0.0193(11) 0.0242(12) 0.0082(9) 0.0058(9) 0.0057(9)
C13 0.0267(11) 0.0257(12) 0.0197(12) 0.0058(9) 0.0082(9) 0.0121(10)
C14 0.0197(10) 0.0261(12) 0.0227(12) 0.0104(9) 0.0063(9) 0.0090(9)
C15 0.0215(11) 0.0207(11) 0.0268(13) 0.0064(9) 0.0058(9) 0.0053(9)
C16 0.0223(11) 0.0203(11) 0.0235(12) 0.0037(9) 0.0058(9) 0.0068(9)
C17 0.0188(10) 0.0225(11) 0.0217(12) 0.0078(9) 0.0050(9) 0.0093(9)
C18 0.0178(10) 0.0240(11) 0.0238(12) 0.0105(9) 0.0052(9) 0.0093(9)
C19 0.0224(11) 0.0270(12) 0.0245(12) 0.0064(9) 0.0070(9) 0.0105(9)
C20 0.0265(12) 0.0353(13) 0.0250(13) 0.0095(10) 0.0111(10) 0.0163(11)
C21 0.0225(11) 0.0233(12) 0.0234(12) 0.0072(9) 0.0049(10) 0.0082(9)
C22 0.0255(12) 0.0246(12) 0.0260(13) 0.0078(10) 0.0062(10) 0.0094(10)
C23 0.0217(11) 0.0319(12) 0.0236(12) 0.0133(10) 0.0072(9) 0.0131(10)
C24 0.0260(12) 0.0305(13) 0.0305(14) 0.0111(10) 0.0079(10) 0.0111(10)
C25 0.0395(14) 0.0503(16) 0.0285(14) 0.0095(12) 0.0138(12) 0.0241(13)
C26 0.0333(14) 0.0640(19) 0.0367(16) 0.0261(14) 0.0207(12) 0.0214(14)
C27 0.0252(12) 0.0423(15) 0.0418(16) 0.0213(13) 0.0108(11) 0.0062(11)
C28 0.0246(11) 0.0305(13) 0.0291(13) 0.0099(10) 0.0069(10) 0.0082(10)

loop_
_atom_type_symbol
_atom_type_description
_atom_type_scat_dispersion_real
_atom_type_scat_dispersion_imag
_atom_type_scat_source
C C 0.0033 0.0016 'International Tables Vol C Tables 4.2.6.8 and 6.1.1.4'
H H 0.0000 0.0000 'International Tables Vol C Tables 4.2.6.8 and 6.1.1.4'
O O 0.0106 0.0060 'International Tables Vol C Tables 4.2.6.8 and 6.1.1.4'
S S 0.1246 0.1234 'International Tables Vol C Tables 4.2.6.8 and 6.1.1.4'

loop_
_geom_angle_atom_site_label_1
_geom_angle_atom_site_label_2
_geom_angle_atom_site_label_3
_geom_angle
O2 S1 O1 117.50(11)
O2 S1 C12 111.56(10)
O1 S1 C12 110.16(11)
O2 S1 C11 111.16(10)
O1 S1 C11 111.06(10)
C12 S1 C11 92.69(10)
C2 C1 C6 119.8(2)
C2 C1 H1B 120.1
C6 C1 H1B 120.1
C1 C2 C3 120.5(2)
C1 C2 H2B 119.8
C3 C2 H2B 119.8
C4 C3 C2 120.0(2)
C4 C3 H3A 120.0
C2 C3 H3A 120.0
C5 C4 C3 119.9(2)
C5 C4 H4A 120.0
C3 C4 H4A 120.0
C4 C5 C6 120.5(2)
C4 C5 H5A 119.7
C6 C5 H5A 119.7
C1 C6 C5 119.3(2)
C1 C6 C7 121.3(2)
C5 C6 C7 119.4(2)
C8 C7 C6 176.0(2)
C7 C8 C9 174.5(3)
C20 C9 C10 119.5(2)
C20 C9 C8 121.6(2)
C10 C9 C8 118.9(2)
C11 C10 C9 117.7(2)
C11 C10 H10A 121.2
C9 C10 H10A 121.2
C10 C11 C18 123.5(2)
C10 C11 S1 125.68(18)
C18 C11 S1 110.82(16)
C13 C12 C17 123.1(2)
C13 C12 S1 125.75(17)
C17 C12 S1 111.19(15)
C12 C13 C14 118.3(2)
C12 C13 H13A 120.9
C14 C13 H13A 120.9
C15 C14 C13 119.17(19)
C15 C14 C21 122.1(2)
C13 C14 C21 118.7(2)
C16 C15 C14 121.6(2)
C16 C15 H15A 119.2
C14 C15 H15A 119.2
C17 C16 C15 119.5(2)
C17 C16 H16A 120.2
C15 C16 H16A 120.2
C16 C17 C12 118.38(19)
C16 C17 C18 129.4(2)
C12 C17 C18 112.22(19)
C19 C18 C11 118.4(2)
C19 C18 C17 128.5(2)
C11 C18 C17 113.07(19)
C20 C19 C18 119.1(2)
C20 C19 H19A 120.4
C18 C19 H19A 120.4
C19 C20 C9 121.8(2)
C19 C20 H20A 119.1
C9 C20 H20A 119.1
C22 C21 C14 176.5(2)
C21 C22 C23 179.1(3)
C28 C23 C24 118.8(2)
C28 C23 C22 121.2(2)
C24 C23 C22 120.0(2)
C25 C24 C23 120.5(2)
C25 C24 H24A 119.8
C23 C24 H24A 119.8
C24 C25 C26 120.3(2)
C24 C25 H25A 119.9
C26 C25 H25A 119.9
C27 C26 C25 119.8(2)
C27 C26 H26A 120.1
C25 C26 H26A 120.1
C26 C27 C28 120.5(2)
C26 C27 H27A 119.8
C28 C27 H27A 119.8
C27 C28 C23 120.2(2)
C27 C28 H28A 119.9
C23 C28 H28A 119.9

loop_
_geom_bond_atom_site_label_1
_geom_bond_atom_site_label_2
_geom_bond_distance
S1 O2 1.4346(17)
S1 O1 1.4371(18)
S1 C12 1.763(2)
S1 C11 1.764(2)
C1 C2 1.379(3)
C1 C6 1.393(3)
C1 H1B 0.9500
C2 C3 1.383(3)
C2 H2B 0.9500
C3 C4 1.383(3)
C3 H3A 0.9500
C4 C5 1.374(3)
C4 H4A 0.9500
C5 C6 1.394(3)
C5 H5A 0.9500
C6 C7 1.444(3)
C7 C8 1.178(3)
C8 C9 1.445(3)
C9 C20 1.395(3)
C9 C10 1.398(3)
C10 C11 1.376(3)
C10 H10A 0.9500
C11 C18 1.394(3)
C12 C13 1.369(3)
C12 C17 1.398(3)
C13 C14 1.401(3)
C13 H13A 0.9500
C14 C15 1.394(3)
C14 C21 1.438(3)
C15 C16 1.385(3)
C15 H15A 0.9500
C16 C17 1.382(3)
C16 H16A 0.9500
C17 C18 1.477(3)
C18 C19 1.386(3)
C19 C20 1.384(3)
C19 H19A 0.9500
C20 H20A 0.9500
C21 C22 1.188(3)
C22 C23 1.430(3)
C23 C28 1.394(3)
C23 C24 1.395(3)
C24 C25 1.378(3)
C24 H24A 0.9500
C25 C26 1.381(4)
C25 H25A 0.9500
C26 C27 1.379(4)
C26 H26A 0.9500
C27 C28 1.380(3)
C27 H27A 0.9500
C28 H28A 0.9500

loop_
_geom_torsion_atom_site_label_1
_geom_torsion_atom_site_label_2
_geom_torsion_atom_site_label_3
_geom_torsion_atom_site_label_4
_geom_torsion
C6 C1 C2 C3 0.0(4)
C1 C2 C3 C4 1.1(4)
C2 C3 C4 C5 -0.9(4)
C3 C4 C5 C6 -0.4(4)
C2 C1 C6 C5 -1.2(3)
C2 C1 C6 C7 178.1(2)
C4 C5 C6 C1 1.5(4)
C4 C5 C6 C7 -177.9(2)
C1 C6 C7 C8 -164(4)
C5 C6 C7 C8 15(4)
C6 C7 C8 C9 -60(6)
C7 C8 C9 C20 160(3)
C7 C8 C9 C10 -19(3)
C20 C9 C10 C11 -0.5(3)
C8 C9 C10 C11 178.5(2)
C9 C10 C11 C18 -0.2(3)
C9 C10 C11 S1 -179.91(17)
O2 S1 C11 C10 65.3(2)
O1 S1 C11 C10 -67.5(2)
C12 S1 C11 C10 179.6(2)
O2 S1 C11 C18 -114.48(16)
O1 S1 C11 C18 112.71(17)
C12 S1 C11 C18 -0.11(17)
O2 S1 C12 C13 -66.9(2)
O1 S1 C12 C13 65.5(2)
C11 S1 C12 C13 179.1(2)
O2 S1 C12 C17 114.05(17)
O1 S1 C12 C17 -113.58(17)
C11 S1 C12 C17 0.02(17)
C17 C12 C13 C14 0.1(3)
S1 C12 C13 C14 -178.84(16)
C12 C13 C14 C15 -1.0(3)
C12 C13 C14 C21 179.20(19)
C13 C14 C15 C16 0.9(3)
C21 C14 C15 C16 -179.3(2)
C14 C15 C16 C17 0.1(3)
C15 C16 C17 C12 -0.9(3)
C15 C16 C17 C18 178.9(2)
C13 C12 C17 C16 0.8(3)
S1 C12 C17 C16 179.94(16)
C13 C12 C17 C18 -179.03(19)
S1 C12 C17 C18 0.1(2)
C10 C11 C18 C19 1.1(3)
S1 C11 C18 C19 -179.19(16)
C10 C11 C18 C17 -179.60(19)
S1 C11 C18 C17 0.2(2)
C16 C17 C18 C19 -0.7(4)
C12 C17 C18 C19 179.1(2)
C16 C17 C18 C11 180.0(2)
C12 C17 C18 C11 -0.1(3)
C11 C18 C19 C20 -1.2(3)
C17 C18 C19 C20 179.6(2)
C18 C19 C20 C9 0.5(3)
C10 C9 C20 C19 0.4(3)
C8 C9 C20 C19 -178.6(2)
C15 C14 C21 C22 -177(4)
C13 C14 C21 C22 2(4)
C14 C21 C22 C23 -52(17)
C21 C22 C23 C28 -135(15)
C21 C22 C23 C24 45(15)
C28 C23 C24 C25 -0.1(3)
C22 C23 C24 C25 -179.6(2)
C23 C24 C25 C26 0.6(4)
C24 C25 C26 C27 -0.4(4)
C25 C26 C27 C28 -0.3(4)
C26 C27 C28 C23 0.8(4)
C24 C23 C28 C27 -0.6(3)
C22 C23 C28 C27 178.9(2)

loop_
_cod_related_entry_id
_cod_related_entry_database
_cod_related_entry_code
1 ChemSpider 30661358
